data_7057739
loop_
_publ_author_name
'Sikdar, Yeasin'
'Goswami, Ranadip'
'Modak, Ritwik'
'Basak, Megha'
'Heras Ojea, Mar\'ia Jos\'e'
'Murrie, Mark'
'Goswami, Sanchita'

_publ_section_title
;
 Diazine based ligand supported CoII3 and CoII4 coordination complexes:
 role of anions
;
_journal_issue 21
_journal_name_full 'New Journal of Chemistry'
_journal_page_first 17587
_journal_paper_doi 10.1039/C8NJ02955E
_journal_volume 42
_journal_year 2018
_chemical_formula_moiety 'C50 H50 Co4 N8 O20'
_chemical_formula_sum 'C50 H50 Co4 N8 O20'
_chemical_formula_weight 1318.70
_space_group_crystal_system monoclinic
_space_group_IT_number 14
_space_group_name_Hall '-P 2ybc'
_space_group_name_H-M_alt 'P 1 21/c 1'
_symmetry_space_group_name_Hall '-P 2ybc'
_symmetry_space_group_name_H-M 'P 1 21/c 1'
_atom_sites_solution_hydrogens mixed
_audit_creation_date 2018-07-18
_audit_creation_method
;
Olex2 1.2
(compiled 2018.05.29 svn.r3508 for OlexSys, GUI svn.r5506)
;
_audit_update_record
;
2018-08-28 deposited with the CCDC.
2018-09-18 downloaded from the CCDC.
;
_cell_angle_alpha 90
_cell_angle_beta 99.743(2)
_cell_angle_gamma 90
_cell_formula_units_Z 4
_cell_length_a 15.6970(8)
_cell_length_b 19.1711(10)
_cell_length_c 18.4094(10)
_cell_measurement_reflns_used 88121
_cell_measurement_temperature 298
_cell_measurement_theta_max 28.3
_cell_measurement_theta_min 2.8
_cell_volume 5460.0(5)
_computing_cell_refinement 'BRUKER APEX III'
_computing_data_collection 'BRUKER APEX III'
_computing_data_reduction 'SAINT (BRUKER APEX III)'
_computing_molecular_graphics 'Olex2 (Dolomanov et al., 2009)'
_computing_publication_material 'Olex2 (Dolomanov et al., 2009)'
_computing_structure_refinement 'SHELXL-2017/1 (Sheldrick 2017)'
_computing_structure_solution 'SHELXT 2014/4 (Sheldrick, 2014)'
_diffrn_ambient_temperature 298(2)
_diffrn_measured_fraction_theta_full 0.998
_diffrn_measured_fraction_theta_max 0.997
_diffrn_measurement_device_type 'Bruker AXS D8 QUEST ECO'
_diffrn_measurement_method 'phi and omega scan'
_diffrn_radiation_type MoK\a
_diffrn_radiation_wavelength 0.71073
_diffrn_reflns_av_R_equivalents 0.0427
_diffrn_reflns_av_unetI/netI 0.0309
_diffrn_reflns_Laue_measured_fraction_full 0.998
_diffrn_reflns_Laue_measured_fraction_max 0.997
_diffrn_reflns_limit_h_max 20
_diffrn_reflns_limit_h_min -20
_diffrn_reflns_limit_k_max 25
_diffrn_reflns_limit_k_min -25
_diffrn_reflns_limit_l_max 24
_diffrn_reflns_limit_l_min -24
_diffrn_reflns_number 88121
_diffrn_reflns_point_group_measured_fraction_full 0.998
_diffrn_reflns_point_group_measured_fraction_max 0.997
_diffrn_reflns_theta_full 25.242
_diffrn_reflns_theta_max 28.303
_diffrn_reflns_theta_min 2.840
_diffrn_source 'fine-focus sealed tube'
_exptl_absorpt_coefficient_mu 1.279
_exptl_absorpt_correction_T_max 0.766
_exptl_absorpt_correction_T_min 0.716
_exptl_absorpt_correction_type multi-scan
_exptl_absorpt_process_details SADABS(SHELDRICK,2008)
_exptl_crystal_colour red
_exptl_crystal_density_diffrn 1.604
_exptl_crystal_description block
_exptl_crystal_F_000 2696
_exptl_crystal_preparation 'Magnetic properties'
_exptl_crystal_recrystallization_method 'Solvent diffusion'
_exptl_crystal_size_max 0.28
_exptl_crystal_size_mid 0.25
_exptl_crystal_size_min 0.22
_refine_diff_density_max 0.574
_refine_diff_density_min -0.443
_refine_diff_density_rms 0.066
_refine_ls_extinction_coef 0.00097(16)
_refine_ls_extinction_expression Fc^*^=kFc[1+0.001xFc^2^\l^3^/sin(2\q)]^-1/4^
_refine_ls_extinction_method 'SHELXL-2017/1 (Sheldrick 2017)'
_refine_ls_goodness_of_fit_ref 1.040
_refine_ls_hydrogen_treatment constr
_refine_ls_matrix_type full
_refine_ls_number_parameters 765
_refine_ls_number_reflns 13570
_refine_ls_number_restraints 6
_refine_ls_restrained_S_all 1.041
_refine_ls_R_factor_all 0.0664
_refine_ls_R_factor_gt 0.0411
_refine_ls_shift/su_max 0.002
_refine_ls_shift/su_mean 0.000
_refine_ls_structure_factor_coef Fsqd
_refine_ls_weighting_details 'w=1/[\s^2^(Fo^2^)+(0.0428P)^2^+5.4632P] where P=(Fo^2^+2Fc^2^)/3'
_refine_ls_weighting_scheme calc
_refine_ls_wR_factor_gt 0.0955
_refine_ls_wR_factor_ref 0.1119
_reflns_Friedel_coverage 0.000
_reflns_number_gt 9941
_reflns_number_total 13570
_reflns_threshold_expression 'I > 2\s(I)'
_cod_data_source_file c8nj02955e2.cif
_cod_data_source_block 1
_cod_depositor_comments 'Adding full bibliography for 7057739--7057743.cif.'
_cod_database_code 7057739
_shelx_shelxl_version_number 2017/1
_shelx_space_group_comment
;
The symmetry employed for this shelxl refinement is uniquely defined
by the following loop, which should always be used as a source of
symmetry information in preference to the above space-group names.
They are only intended as comments.
;
_olex2_refinement_description
;
1. Fixed Uiso
 At 1.2 times of:
  All C(H) groups
 At 1.5 times of:
  All C(H,H,H) groups, All O(H) groups, All O(H,H) groups
2. Restrained distances
 O18A-N8 \\sim O18B-N8 \\sim O19B-N8 \\sim O19A-N8
 with sigma of 0.02
3. Others
 Fixed Sof: H14(0.5) H14A(0.5) O18A(0.5) O18B(0.5) O19A(0.5) O19B(0.5)
4.a Riding coordinates:
 O13(H13), O14(H14,H14A)
4.b Me refined with riding coordinates:
 C50(H50A,H50B,H50C)
4.c Aromatic/amide H refined with riding coordinates:
 C3(H3), C4(H4), C5(H5), C8(H8), C9(H9), C11(H11), C12(H12), C13(H13A),
 C19(H19), C20(H20), C21(H21), C24(H24), C25(H25), C27(H27), C28(H28), C29(H29),
  C35(H35), C36(H36), C37(H37), C40(H40), C41(H41), C43(H43), C44(H44), C45(H45)
4.d Idealised Me refined as rotating group:
 C1(H1A,H1B,H1C), C16(H16A,H16B,H16C), C17(H17A,H17B,H17C), C32(H32A,H32B,
 H32C), C33(H33A,H33B,H33C), C48(H48A,H48B,H48C), C49(H49A,H49B,H49C)
;
_olex2_submission_special_instructions 'No special instructions were received'

loop_
_space_group_symop_operation_xyz
'x, y, z'
'-x, y+1/2, -z+1/2'
'-x, -y, -z'
'x, -y-1/2, z-1/2'

loop_
_atom_site_label
_atom_site_type_symbol
_atom_site_fract_x
_atom_site_fract_y
_atom_site_fract_z
_atom_site_U_iso_or_equiv
_atom_site_adp_type
_atom_site_occupancy
_atom_site_site_symmetry_order
_atom_site_calc_flag
_atom_site_refinement_flags_posn
_atom_site_refinement_flags_occupancy
_atom_site_disorder_assembly
_atom_site_disorder_group
Co1 Co 0.00154(2) 1.05459(2) 0.77776(2) 0.03863(10) Uani 1 1 d . . . .
Co2 Co 0.15766(2) 0.94823(2) 0.73260(2) 0.03426(9) Uani 1 1 d . . . .
Co3 Co 0.32695(2) 0.87306(2) 0.76764(2) 0.03534(9) Uani 1 1 d . . . .
Co4 Co 0.53173(2) 0.84216(2) 0.74448(2) 0.04706(11) Uani 1 1 d . . . .
O1 O -0.10923(11) 0.99172(10) 0.78885(13) 0.0513(5) Uani 1 1 d . . . .
O2 O 0.03973(10) 0.95478(9) 0.76285(11) 0.0377(4) Uani 1 1 d . . . .
O3 O 0.40753(11) 0.81059(9) 0.72175(11) 0.0419(4) Uani 1 1 d . . . .
O4 O 0.53632(12) 0.74729(11) 0.67990(14) 0.0599(6) Uani 1 1 d . . . .
O5 O -0.08109(14) 1.18372(12) 0.95861(12) 0.0603(6) Uani 1 1 d . . . .
O6 O -0.01698(12) 1.11214(11) 0.86035(11) 0.0510(5) Uani 1 1 d . . . .
O7 O 0.26637(11) 0.94221(9) 0.68587(10) 0.0376(4) Uani 1 1 d . . . .
O8 O 0.36841(15) 0.90682(12) 0.59348(13) 0.0614(6) Uani 1 1 d . . . .
O9 O 0.13797(14) 0.95055(13) 0.91321(12) 0.0611(6) Uani 1 1 d . . . .
O10 O 0.25095(11) 0.92550(9) 0.82886(10) 0.0396(4) Uani 1 1 d . . . .
O11 O 0.61213(13) 0.88010(12) 0.68771(14) 0.0599(6) Uani 1 1 d . . . .
O12 O 0.73393(16) 0.89884(16) 0.61025(15) 0.0784(8) Uani 1 1 d . . . .
O13 O 0.09000(16) 0.96480(14) 0.62164(13) 0.0688(7) Uani 1 1 d . . . .
H13 H 0.058408 1.000905 0.620720 0.103 Uiso 1 1 d R . . .
O14 O 0.36251(16) 0.80719(17) 0.86354(15) 0.0859(9) Uani 1 1 d . . . .
H14 H 0.415725 0.799501 0.862912 0.129 Uiso 0.5 1 d R P A 1
H14A H 0.405525 0.818970 0.895732 0.129 Uiso 0.5 1 d R P B 2
O15 O -0.0883(2) 1.12968(16) 0.71129(17) 0.0922(9) Uani 1 1 d . . . .
O16 O -0.0266(2) 1.0629(2) 0.6522(2) 0.1221(13) Uani 1 1 d . . . .
O17 O -0.1165(2) 1.13675(18) 0.59429(18) 0.1062(11) Uani 1 1 d . . . .
O18A O 0.5283(5) 0.7876(5) 0.8452(5) 0.112(3) Uani 0.5 1 d D P C 1
O18B O 0.5331(5) 0.8275(5) 0.8849(8) 0.170(6) Uani 0.5 1 d D P C 2
O19A O 0.6559(6) 0.8126(8) 0.8473(6) 0.133(5) Uani 0.5 1 d D P C 1
O19B O 0.6252(10) 0.7954(6) 0.8261(6) 0.146(6) Uani 0.5 1 d D P C 2
O20 O 0.6266(2) 0.77080(17) 0.94252(17) 0.1041(11) Uani 1 1 d . . . .
N1 N 0.14541(12) 0.84085(10) 0.72977(12) 0.0350(5) Uani 1 1 d . . . .
N2 N 0.22552(12) 0.80880(10) 0.72354(12) 0.0344(4) Uani 1 1 d . . . .
N3 N 0.12664(13) 1.08868(11) 0.78974(13) 0.0376(5) Uani 1 1 d . . . .
N4 N 0.17852(13) 1.05385(11) 0.74505(13) 0.0393(5) Uani 1 1 d . . . .
N5 N 0.42435(13) 0.94330(11) 0.80600(13) 0.0413(5) Uani 1 1 d . . . .
N6 N 0.49674(13) 0.93993(12) 0.77061(14) 0.0435(5) Uani 1 1 d . . . .
N7 N -0.0765(2) 1.11097(15) 0.64885(17) 0.0603(7) Uani 1 1 d . . . .
N8 N 0.60056(19) 0.79373(15) 0.8823(2) 0.0665(8) Uani 1 1 d D . . .
C1 C -0.18468(17) 1.01826(17) 0.81262(17) 0.0501(7) Uani 1 1 d . . . .
H1A H -0.189507 0.998526 0.859677 0.075 Uiso 1 1 calc GR . . .
H1B H -0.234755 1.006025 0.777354 0.075 Uiso 1 1 calc GR . . .
H1C H -0.180629 1.068102 0.816843 0.075 Uiso 1 1 calc GR . . .
C2 C -0.09849(16) 0.92084(14) 0.78269(16) 0.0394(6) Uani 1 1 d . . . .
C3 C -0.16010(17) 0.87204(17) 0.78896(19) 0.0533(8) Uani 1 1 d . . . .
H3 H -0.214136 0.885640 0.798163 0.064 Uiso 1 1 calc R . . .
C4 C -0.14138(19) 0.80192(17) 0.7815(2) 0.0647(10) Uani 1 1 d . . . .
H4 H -0.183061 0.768411 0.785840 0.078 Uiso 1 1 calc R . . .
C5 C -0.06169(18) 0.78168(15) 0.76766(19) 0.0537(8) Uani 1 1 d . . . .
H5 H -0.049795 0.734544 0.762866 0.064 Uiso 1 1 calc R . . .
C6 C 0.00231(15) 0.83185(13) 0.76068(15) 0.0374(6) Uani 1 1 d . . . .
C7 C -0.01567(14) 0.90296(13) 0.76769(14) 0.0335(5) Uani 1 1 d . . . .
C8 C 0.08465(15) 0.80342(13) 0.74730(15) 0.0379(6) Uani 1 1 d . . . .
H8 H 0.093299 0.755520 0.751799 0.045 Uiso 1 1 calc R . . .
C9 C 0.22643(15) 0.75677(12) 0.68052(15) 0.0359(5) Uani 1 1 d . . . .
H9 H 0.173556 0.738383 0.658358 0.043 Uiso 1 1 calc R . . .
C10 C 0.30446(16) 0.72428(13) 0.66380(15) 0.0364(5) Uani 1 1 d . . . .
C11 C 0.29283(19) 0.66282(14) 0.62113(17) 0.0464(7) Uani 1 1 d . . . .
H11 H 0.237508 0.644453 0.608140 0.056 Uiso 1 1 calc R . . .
C12 C 0.3608(2) 0.62946(15) 0.5983(2) 0.0568(8) Uani 1 1 d . . . .
H12 H 0.351708 0.588869 0.570404 0.068 Uiso 1 1 calc R . . .
C13 C 0.4435(2) 0.65682(15) 0.61723(19) 0.0548(8) Uani 1 1 d . . . .
H13A H 0.490048 0.634762 0.601721 0.066 Uiso 1 1 calc R . . .
C14 C 0.45635(17) 0.71613(14) 0.65864(17) 0.0450(6) Uani 1 1 d . . . .
C15 C 0.38839(16) 0.75255(12) 0.68361(15) 0.0368(5) Uani 1 1 d . . . .
C16 C 0.6074(2) 0.7251(2) 0.6464(3) 0.0963(16) Uani 1 1 d . . . .
H16A H 0.591387 0.727314 0.593733 0.144 Uiso 1 1 calc GR . . .
H16B H 0.622401 0.677967 0.660909 0.144 Uiso 1 1 calc GR . . .
H16C H 0.656058 0.755010 0.661939 0.144 Uiso 1 1 calc GR . . .
C17 C -0.1155(3) 1.2169(3) 1.0167(3) 0.0958(15) Uani 1 1 d . . . .
H17A H -0.088787 1.197762 1.063150 0.144 Uiso 1 1 calc GR . . .
H17B H -0.176793 1.209203 1.009955 0.144 Uiso 1 1 calc GR . . .
H17C H -0.104190 1.266086 1.015965 0.144 Uiso 1 1 calc GR . . .
C18 C 0.00581(19) 1.19075(15) 0.95939(16) 0.0462(6) Uani 1 1 d . . . .
C19 C 0.0605(2) 1.22952(19) 1.00935(19) 0.0639(9) Uani 1 1 d . . . .
H19 H 0.038857 1.253527 1.046156 0.077 Uiso 1 1 calc R . . .
C20 C 0.1485(3) 1.2336(2) 1.0059(2) 0.0741(11) Uani 1 1 d . . . .
H20 H 0.185364 1.259195 1.040850 0.089 Uiso 1 1 calc R . . .
C21 C 0.1802(2) 1.19982(17) 0.95101(18) 0.0578(8) Uani 1 1 d . . . .
H21 H 0.238723 1.203304 0.948306 0.069 Uiso 1 1 calc R . . .
C22 C 0.12593(17) 1.15996(13) 0.89864(15) 0.0410(6) Uani 1 1 d . . . .
C23 C 0.03708(17) 1.15253(13) 0.90269(15) 0.0398(6) Uani 1 1 d . . . .
C24 C 0.16563(17) 1.12500(13) 0.84418(16) 0.0407(6) Uani 1 1 d . . . .
H24 H 0.225340 1.128950 0.848602 0.049 Uiso 1 1 calc R . . .
C25 C 0.22960(17) 1.09051(14) 0.71302(16) 0.0435(6) Uani 1 1 d . . . .
H25 H 0.229463 1.138412 0.720970 0.052 Uiso 1 1 calc R . . .
C26 C 0.28728(18) 1.06478(14) 0.66587(17) 0.0449(6) Uani 1 1 d . . . .
C27 C 0.3288(2) 1.11638(17) 0.6292(2) 0.0634(9) Uani 1 1 d . . . .
H27 H 0.318802 1.163323 0.637353 0.076 Uiso 1 1 calc R . . .
C28 C 0.3837(2) 1.0978(2) 0.5820(2) 0.0727(11) Uani 1 1 d . . . .
H28 H 0.411313 1.132143 0.558920 0.087 Uiso 1 1 calc R . . .
C29 C 0.3981(2) 1.02808(19) 0.56862(19) 0.0608(9) Uani 1 1 d . . . .
H29 H 0.434603 1.015861 0.535845 0.073 Uiso 1 1 calc R . . .
C30 C 0.35869(18) 0.97665(16) 0.60348(16) 0.0464(6) Uani 1 1 d . . . .
C31 C 0.30228(16) 0.99373(14) 0.65367(15) 0.0391(6) Uani 1 1 d . . . .
C32 C 0.4283(2) 0.8851(2) 0.54834(19) 0.0654(9) Uani 1 1 d . . . .
H32A H 0.485034 0.901572 0.569026 0.098 Uiso 1 1 calc GR . . .
H32B H 0.411735 0.904003 0.499705 0.098 Uiso 1 1 calc GR . . .
H32C H 0.428816 0.835115 0.545748 0.098 Uiso 1 1 calc GR . . .
C33 C 0.0721(2) 0.9655(2) 0.9557(2) 0.0673(10) Uani 1 1 d . . . .
H33A H 0.090316 0.949790 1.005409 0.101 Uiso 1 1 calc GR . . .
H33B H 0.019811 0.941909 0.934625 0.101 Uiso 1 1 calc GR . . .
H33C H 0.061946 1.014885 0.955622 0.101 Uiso 1 1 calc GR . . .
C34 C 0.21653(19) 0.98079(15) 0.93443(16) 0.0458(6) Uani 1 1 d . . . .
C35 C 0.2384(2) 1.02363(16) 0.99458(16) 0.0552(8) Uani 1 1 d . . . .
H35 H 0.197351 1.034453 1.023761 0.066 Uiso 1 1 calc R . . .
C36 C 0.3218(3) 1.05108(16) 1.01230(17) 0.0597(9) Uani 1 1 d . . . .
H36 H 0.336425 1.079433 1.053515 0.072 Uiso 1 1 calc R . . .
C37 C 0.3818(2) 1.03607(15) 0.96879(17) 0.0535(8) Uani 1 1 d . . . .
H37 H 0.437317 1.054214 0.980960 0.064 Uiso 1 1 calc R . . .
C38 C 0.36100(18) 0.99346(13) 0.90563(15) 0.0415(6) Uani 1 1 d . . . .
C39 C 0.27666(18) 0.96527(13) 0.88673(14) 0.0382(6) Uani 1 1 d . . . .
C40 C 0.42852(18) 0.98266(14) 0.86252(16) 0.0436(6) Uani 1 1 d . . . .
H40 H 0.480039 1.006652 0.877272 0.052 Uiso 1 1 calc R . . .
C41 C 0.52364(17) 0.99775(16) 0.74549(17) 0.0475(7) Uani 1 1 d . . . .
H41 H 0.496006 1.038684 0.755470 0.057 Uiso 1 1 calc R . . .
C42 C 0.59243(18) 1.00360(17) 0.70366(17) 0.0495(7) Uani 1 1 d . . . .
C43 C 0.6187(2) 1.07177(19) 0.6879(2) 0.0610(9) Uani 1 1 d . . . .
H43 H 0.591700 1.110175 0.704950 0.073 Uiso 1 1 calc R . . .
C44 C 0.6836(3) 1.0815(2) 0.6477(2) 0.0739(11) Uani 1 1 d . . . .
H44 H 0.701658 1.126432 0.638841 0.089 Uiso 1 1 calc R . . .
C45 C 0.7224(2) 1.0246(2) 0.6203(2) 0.0726(11) Uani 1 1 d . . . .
H45 H 0.765595 1.031934 0.592305 0.087 Uiso 1 1 calc R . . .
C46 C 0.6984(2) 0.9578(2) 0.63361(18) 0.0606(9) Uani 1 1 d . . . .
C47 C 0.63215(18) 0.94491(17) 0.67701(17) 0.0495(7) Uani 1 1 d . . . .
C48 C 0.8081(3) 0.9070(3) 0.5759(3) 0.1083(18) Uani 1 1 d . . . .
H48A H 0.849856 0.935721 0.606176 0.162 Uiso 1 1 calc GR . . .
H48B H 0.791464 0.928602 0.528550 0.162 Uiso 1 1 calc GR . . .
H48C H 0.832908 0.862039 0.569656 0.162 Uiso 1 1 calc GR . . .
C49 C 0.0888(4) 0.9248(4) 0.5606(3) 0.139(3) Uani 1 1 d . . . .
H49A H 0.140618 0.897379 0.565833 0.209 Uiso 1 1 calc GR . . .
H49B H 0.085462 0.954351 0.518084 0.209 Uiso 1 1 calc GR . . .
H49C H 0.039432 0.894504 0.554699 0.209 Uiso 1 1 calc GR . . .
C50 C 0.3146(4) 0.7812(3) 0.9107(3) 0.120(2) Uani 1 1 d . . . .
H50A H 0.350581 0.753771 0.947407 0.180 Uiso 1 1 calc R . . .
H50B H 0.289243 0.818722 0.934116 0.180 Uiso 1 1 calc R . . .
H50C H 0.269740 0.752296 0.884420 0.180 Uiso 1 1 calc R . . .

loop_
_atom_site_aniso_label
_atom_site_aniso_U_11
_atom_site_aniso_U_22
_atom_site_aniso_U_33
_atom_site_aniso_U_23
_atom_site_aniso_U_13
_atom_site_aniso_U_12
Co1 0.03043(17) 0.03635(18) 0.0498(2) -0.00949(15) 0.00889(15) 0.00195(14)
Co2 0.02574(16) 0.02898(16) 0.0503(2) -0.00366(14) 0.01301(14) -0.00092(12)
Co3 0.02504(16) 0.03119(17) 0.0512(2) -0.00699(15) 0.01050(14) -0.00082(12)
Co4 0.02744(17) 0.0440(2) 0.0722(3) -0.00347(19) 0.01530(17) -0.00135(15)
O1 0.0295(9) 0.0460(11) 0.0834(15) -0.0119(10) 0.0237(10) 0.0041(8)
O2 0.0247(8) 0.0318(9) 0.0588(11) -0.0058(8) 0.0129(8) -0.0019(7)
O3 0.0262(8) 0.0341(9) 0.0675(12) -0.0116(9) 0.0141(8) -0.0011(7)
O4 0.0303(9) 0.0522(12) 0.1028(18) -0.0181(12) 0.0271(11) 0.0031(9)
O5 0.0505(12) 0.0710(15) 0.0624(14) -0.0236(12) 0.0180(10) 0.0091(11)
O6 0.0330(9) 0.0637(13) 0.0558(12) -0.0257(10) 0.0061(9) 0.0016(9)
O7 0.0330(9) 0.0338(9) 0.0491(10) 0.0009(8) 0.0161(8) -0.0014(7)
O8 0.0679(14) 0.0543(13) 0.0717(15) -0.0029(11) 0.0397(12) 0.0070(11)
O9 0.0442(11) 0.0925(18) 0.0511(12) -0.0096(12) 0.0209(10) 0.0070(11)
O10 0.0346(9) 0.0419(10) 0.0436(10) -0.0076(8) 0.0100(8) 0.0001(7)
O11 0.0423(11) 0.0600(14) 0.0830(16) -0.0041(12) 0.0270(11) -0.0066(10)
O12 0.0640(15) 0.102(2) 0.0788(17) -0.0158(15) 0.0392(14) -0.0149(14)
O13 0.0682(15) 0.0815(17) 0.0546(14) -0.0077(12) 0.0042(12) 0.0228(13)
O14 0.0552(14) 0.122(2) 0.0822(18) 0.0445(17) 0.0173(13) 0.0188(15)
O15 0.119(3) 0.082(2) 0.0756(19) -0.0052(16) 0.0146(18) -0.0060(18)
O16 0.121(3) 0.119(3) 0.122(3) -0.011(2) 0.009(2) 0.065(2)
O17 0.120(3) 0.111(3) 0.082(2) 0.0511(19) 0.0001(18) 0.018(2)
O18A 0.056(4) 0.131(7) 0.133(7) 0.056(6) -0.030(4) -0.016(5)
O18B 0.052(4) 0.095(6) 0.337(18) 0.042(8) -0.045(7) 0.001(4)
O19A 0.071(4) 0.218(13) 0.122(9) 0.014(8) 0.047(5) -0.041(6)
O19B 0.256(18) 0.101(7) 0.072(5) 0.010(5) 0.002(8) 0.046(9)
O20 0.139(3) 0.084(2) 0.0763(19) 0.0013(16) -0.0208(19) -0.005(2)
N1 0.0240(9) 0.0307(10) 0.0511(13) -0.0060(9) 0.0086(9) 0.0015(8)
N2 0.0251(9) 0.0281(10) 0.0515(13) -0.0028(9) 0.0112(9) 0.0004(8)
N3 0.0335(10) 0.0302(10) 0.0511(13) -0.0053(9) 0.0126(10) 0.0018(8)
N4 0.0322(10) 0.0330(11) 0.0548(14) -0.0029(10) 0.0136(10) -0.0004(8)
N5 0.0300(10) 0.0394(12) 0.0546(14) -0.0064(10) 0.0076(10) -0.0026(9)
N6 0.0259(10) 0.0445(13) 0.0606(15) -0.0040(11) 0.0086(10) -0.0051(9)
N7 0.0720(19) 0.0486(15) 0.0584(18) 0.0053(13) 0.0055(15) 0.0023(14)
N8 0.0545(18) 0.0464(15) 0.087(2) -0.0023(16) -0.0207(17) 0.0015(13)
C1 0.0337(13) 0.0631(19) 0.0569(18) -0.0107(15) 0.0180(13) 0.0108(13)
C2 0.0272(11) 0.0416(14) 0.0503(15) -0.0077(12) 0.0090(11) 0.0008(10)
C3 0.0272(13) 0.0559(18) 0.080(2) -0.0030(16) 0.0200(14) -0.0023(12)
C4 0.0355(15) 0.0517(18) 0.113(3) -0.0029(18) 0.0286(17) -0.0143(13)
C5 0.0369(14) 0.0384(15) 0.089(2) -0.0036(15) 0.0192(15) -0.0087(12)
C6 0.0241(11) 0.0368(13) 0.0525(16) -0.0007(11) 0.0098(11) -0.0028(9)
C7 0.0242(10) 0.0378(13) 0.0385(13) -0.0049(10) 0.0058(10) -0.0039(9)
C8 0.0297(12) 0.0308(12) 0.0541(16) -0.0050(11) 0.0103(11) -0.0021(10)
C9 0.0285(11) 0.0311(12) 0.0491(15) -0.0021(11) 0.0097(10) -0.0042(9)
C10 0.0327(12) 0.0300(12) 0.0486(15) -0.0001(11) 0.0130(11) 0.0002(10)
C11 0.0455(15) 0.0327(13) 0.0629(18) -0.0082(12) 0.0149(13) -0.0045(11)
C12 0.0620(19) 0.0346(14) 0.078(2) -0.0154(14) 0.0247(17) 0.0009(13)
C13 0.0504(17) 0.0388(15) 0.081(2) -0.0070(15) 0.0274(16) 0.0104(13)
C14 0.0374(13) 0.0342(13) 0.0676(19) 0.0000(13) 0.0213(13) 0.0045(11)
C15 0.0338(12) 0.0270(11) 0.0517(15) 0.0002(11) 0.0135(11) 0.0027(9)
C16 0.0431(18) 0.092(3) 0.165(5) -0.043(3) 0.050(2) -0.0004(19)
C17 0.078(3) 0.122(4) 0.096(3) -0.053(3) 0.038(2) 0.007(3)
C18 0.0484(16) 0.0428(15) 0.0473(16) -0.0073(12) 0.0077(13) 0.0057(12)
C19 0.072(2) 0.066(2) 0.0554(19) -0.0234(17) 0.0130(17) -0.0037(18)
C20 0.072(2) 0.077(3) 0.071(2) -0.034(2) 0.0045(19) -0.019(2)
C21 0.0485(17) 0.0582(19) 0.065(2) -0.0158(16) 0.0051(15) -0.0116(14)
C22 0.0403(14) 0.0341(13) 0.0474(15) -0.0042(11) 0.0043(12) 0.0003(11)
C23 0.0400(13) 0.0359(13) 0.0419(14) -0.0035(11) 0.0021(11) 0.0064(11)
C24 0.0318(12) 0.0319(12) 0.0583(17) -0.0010(12) 0.0073(12) -0.0027(10)
C25 0.0413(14) 0.0303(13) 0.0613(18) -0.0024(12) 0.0152(13) -0.0026(11)
C26 0.0436(14) 0.0373(14) 0.0584(17) 0.0012(12) 0.0219(13) -0.0034(11)
C27 0.066(2) 0.0419(16) 0.090(3) 0.0109(16) 0.0372(19) -0.0031(15)
C28 0.074(2) 0.061(2) 0.095(3) 0.020(2) 0.048(2) -0.0055(18)
C29 0.0586(19) 0.068(2) 0.065(2) 0.0126(17) 0.0356(17) 0.0019(16)
C30 0.0421(14) 0.0514(16) 0.0485(16) 0.0020(13) 0.0154(13) 0.0018(12)
C31 0.0313(12) 0.0419(14) 0.0454(15) 0.0033(11) 0.0104(11) -0.0015(10)
C32 0.070(2) 0.077(2) 0.0551(19) -0.0051(17) 0.0264(17) 0.0190(18)
C33 0.061(2) 0.086(3) 0.063(2) 0.0055(18) 0.0322(17) 0.0222(18)
C34 0.0522(16) 0.0443(15) 0.0421(15) 0.0030(12) 0.0114(13) 0.0113(13)
C35 0.082(2) 0.0473(16) 0.0396(15) -0.0006(13) 0.0192(15) 0.0162(16)
C36 0.097(3) 0.0398(16) 0.0419(16) -0.0074(13) 0.0099(17) -0.0020(16)
C37 0.072(2) 0.0365(14) 0.0503(17) -0.0022(13) 0.0051(16) -0.0099(14)
C38 0.0502(15) 0.0317(13) 0.0426(15) -0.0012(11) 0.0076(12) -0.0026(11)
C39 0.0458(14) 0.0316(12) 0.0382(14) 0.0014(10) 0.0104(11) 0.0064(10)
C40 0.0400(14) 0.0378(14) 0.0515(16) -0.0004(12) 0.0035(12) -0.0098(11)
C41 0.0341(13) 0.0456(15) 0.0616(18) 0.0007(13) 0.0045(13) -0.0037(11)
C42 0.0338(13) 0.0595(18) 0.0538(17) 0.0053(14) 0.0031(12) -0.0092(13)
C43 0.0522(18) 0.0582(19) 0.070(2) 0.0123(16) 0.0038(16) -0.0109(15)
C44 0.069(2) 0.077(3) 0.075(2) 0.021(2) 0.011(2) -0.023(2)
C45 0.061(2) 0.100(3) 0.059(2) 0.013(2) 0.0172(18) -0.025(2)
C46 0.0486(17) 0.085(3) 0.0493(18) -0.0010(17) 0.0110(14) -0.0158(17)
C47 0.0346(14) 0.0636(19) 0.0495(17) -0.0017(14) 0.0053(12) -0.0116(13)
C48 0.086(3) 0.142(5) 0.114(4) -0.028(3) 0.068(3) -0.025(3)
C49 0.174(6) 0.163(6) 0.071(3) -0.044(4) -0.010(3) 0.052(5)
C50 0.169(6) 0.099(4) 0.101(4) 0.031(3) 0.050(4) 0.007(4)

loop_
_atom_type_symbol
_atom_type_description
_atom_type_scat_dispersion_real
_atom_type_scat_dispersion_imag
_atom_type_scat_source
C C 0.0033 0.0016 'International Tables Vol C Tables 4.2.6.8 and 6.1.1.4'
H H 0.0000 0.0000 'International Tables Vol C Tables 4.2.6.8 and 6.1.1.4'
Co Co 0.3494 0.9721 'International Tables Vol C Tables 4.2.6.8 and 6.1.1.4'
N N 0.0061 0.0033 'International Tables Vol C Tables 4.2.6.8 and 6.1.1.4'
O O 0.0106 0.0060 'International Tables Vol C Tables 4.2.6.8 and 6.1.1.4'

loop_
_geom_angle_atom_site_label_1
_geom_angle_atom_site_label_2
_geom_angle_atom_site_label_3
_geom_angle
O1 Co1 O15 88.13(10)
O1 Co1 O16 96.54(13)
O2 Co1 O1 75.39(7)
O2 Co1 O15 134.85(10)
O2 Co1 O16 86.57(10)
O2 Co1 N3 90.89(7)
O6 Co1 O1 90.78(8)
O6 Co1 O2 136.57(9)
O6 Co1 O15 84.16(10)
O6 Co1 O16 136.42(11)
O6 Co1 N3 90.13(8)
O15 Co1 O16 53.39(11)
N3 Co1 O1 160.77(9)
N3 Co1 O15 111.06(11)
N3 Co1 O16 96.01(13)
O2 Co2 Co3 142.13(5)
O2 Co2 O7 171.16(8)
O2 Co2 O10 108.28(7)
O2 Co2 O13 85.69(9)
O2 Co2 N1 89.04(7)
O2 Co2 N4 92.52(8)
O7 Co2 Co3 44.67(5)
O7 Co2 O10 80.44(7)
O7 Co2 O13 85.53(8)
O7 Co2 N1 90.79(7)
O7 Co2 N4 88.51(8)
O10 Co2 Co3 42.89(5)
O10 Co2 O13 165.73(8)
O13 Co2 Co3 123.40(6)
N1 Co2 Co3 66.54(5)
N1 Co2 O10 82.31(8)
N1 Co2 O13 95.38(9)
N4 Co2 Co3 109.31(6)
N4 Co2 O10 91.97(8)
N4 Co2 O13 90.24(10)
N4 Co2 N1 174.27(9)
O3 Co3 Co2 141.98(6)
O3 Co3 O7 108.17(8)
O3 Co3 O10 170.44(8)
O3 Co3 O14 84.39(10)
O3 Co3 N2 88.72(7)
O3 Co3 N5 92.84(8)
O7 Co3 Co2 42.87(5)
O7 Co3 O14 166.37(9)
O10 Co3 Co2 45.68(5)
O10 Co3 O7 81.33(7)
O10 Co3 O14 86.05(9)
O10 Co3 N2 91.56(8)
O10 Co3 N5 87.60(8)
O14 Co3 Co2 123.57(7)
N2 Co3 Co2 66.79(5)
N2 Co3 O7 82.52(8)
N2 Co3 O14 92.74(10)
N2 Co3 N5 175.53(9)
N5 Co3 Co2 109.73(6)
N5 Co3 O7 93.01(8)
N5 Co3 O14 91.59(11)
O3 Co4 O4 75.91(7)
O3 Co4 O18A 82.40(18)
O3 Co4 O19B 123.4(4)
O3 Co4 N6 92.03(8)
O11 Co4 O3 134.81(10)
O11 Co4 O4 86.19(9)
O11 Co4 O18A 140.9(2)
O11 Co4 O19B 96.1(4)
O11 Co4 N6 90.48(9)
O18A Co4 O4 94.2(3)
O19B Co4 O4 87.2(3)
N6 Co4 O4 158.88(10)
N6 Co4 O18A 101.5(3)
N6 Co4 O19B 113.9(3)
C1 O1 Co1 123.78(18)
C2 O1 Co1 115.64(14)
C2 O1 C1 119.9(2)
Co2 O2 Co1 113.50(8)
C7 O2 Co1 118.72(14)
C7 O2 Co2 127.53(15)
Co4 O3 Co3 112.69(8)
C15 O3 Co3 128.06(15)
C15 O3 Co4 119.17(15)
C14 O4 Co4 113.69(15)
C14 O4 C16 119.1(3)
C16 O4 Co4 125.8(2)
C18 O5 C17 116.8(3)
C23 O6 Co1 129.56(17)
Co2 O7 Co3 92.46(7)
C31 O7 Co2 126.56(16)
C31 O7 Co3 127.82(16)
C30 O8 C32 117.9(3)
C34 O9 C33 117.6(3)
Co3 O10 Co2 91.44(7)
C39 O10 Co2 128.62(16)
C39 O10 Co3 127.21(16)
C47 O11 Co4 130.0(2)
C46 O12 C48 117.3(3)
C49 O13 Co2 129.5(3)
C50 O14 Co3 130.6(3)
N7 O15 Co1 98.1(2)
N7 O16 Co1 96.7(3)
N8 O18A Co4 106.2(5)
N8 O19B Co4 110.4(9)
N2 N1 Co2 110.65(14)
C8 N1 Co2 128.54(17)
C8 N1 N2 119.1(2)
N1 N2 Co3 110.10(14)
C9 N2 Co3 128.41(17)
C9 N2 N1 119.4(2)
N4 N3 Co1 114.96(15)
C24 N3 Co1 125.32(18)
C24 N3 N4 117.5(2)
N3 N4 Co2 115.57(15)
C25 N4 Co2 126.02(18)
C25 N4 N3 118.3(2)
N6 N5 Co3 114.90(16)
C40 N5 Co3 126.51(19)
C40 N5 N6 118.1(2)
N5 N6 Co4 115.12(16)
C41 N6 Co4 125.8(2)
C41 N6 N5 117.6(2)
O16 N7 O15 111.7(3)
O17 N7 O15 121.0(4)
O17 N7 O16 127.0(4)
O19A N8 O18A 114.0(8)
O19B N8 O18B 115.5(10)
O19B N8 O20 136.0(8)
O20 N8 O18A 128.2(6)
O20 N8 O18B 108.3(8)
O20 N8 O19A 115.8(7)
O1 C2 C7 112.6(2)
C3 C2 O1 124.9(2)
C3 C2 C7 122.5(3)
C2 C3 C4 119.4(3)
C5 C4 C3 120.4(3)
C4 C5 C6 120.6(3)
C5 C6 C8 115.1(2)
C7 C6 C5 119.7(2)
C7 C6 C8 125.1(2)
O2 C7 C2 117.6(2)
O2 C7 C6 125.1(2)
C6 C7 C2 117.3(2)
N1 C8 C6 123.5(2)
N2 C9 C10 124.4(2)
C11 C10 C9 116.2(2)
C11 C10 C15 119.4(2)
C15 C10 C9 124.3(2)
C12 C11 C10 121.8(3)
C11 C12 C13 119.4(3)
C14 C13 C12 119.9(3)
O4 C14 C15 113.1(2)
C13 C14 O4 123.9(2)
C13 C14 C15 123.0(3)
O3 C15 C10 125.3(2)
O3 C15 C14 118.1(2)
C10 C15 C14 116.6(2)
O5 C18 C23 114.0(2)
C19 C18 O5 124.9(3)
C19 C18 C23 121.1(3)
C18 C19 C20 120.9(3)
C21 C20 C19 119.8(3)
C20 C21 C22 120.9(3)
C21 C22 C23 120.6(3)
C21 C22 C24 116.8(3)
C23 C22 C24 122.6(2)
O6 C23 C18 118.1(2)
O6 C23 C22 125.1(2)
C22 C23 C18 116.8(2)
N3 C24 C22 126.3(2)
N4 C25 C26 126.4(2)
C27 C26 C25 115.7(3)
C31 C26 C25 124.5(2)
C31 C26 C27 119.8(3)
C28 C27 C26 120.7(3)
C27 C28 C29 120.2(3)
C30 C29 C28 120.5(3)
O8 C30 C29 124.8(3)
O8 C30 C31 114.2(2)
C29 C30 C31 121.0(3)
O7 C31 C26 123.7(2)
O7 C31 C30 118.5(2)
C26 C31 C30 117.8(2)
O9 C34 C35 125.3(3)
O9 C34 C39 113.4(2)
C35 C34 C39 121.3(3)
C34 C35 C36 120.7(3)
C37 C36 C35 119.7(3)
C36 C37 C38 121.2(3)
C37 C38 C39 119.9(3)
C37 C38 C40 116.5(3)
C39 C38 C40 123.6(2)
O10 C39 C34 118.4(2)
O10 C39 C38 124.4(2)
C38 C39 C34 117.2(2)
N5 C40 C38 126.3(2)
N6 C41 C42 125.3(3)
C43 C42 C41 117.0(3)
C47 C42 C41 122.7(3)
C47 C42 C43 120.2(3)
C44 C43 C42 120.4(4)
C43 C44 C45 120.1(4)
C46 C45 C44 121.4(3)
O12 C46 C45 125.5(3)
O12 C46 C47 114.0(3)
C45 C46 C47 120.5(4)
O11 C47 C42 125.0(3)
O11 C47 C46 117.6(3)
C42 C47 C46 117.4(3)

loop_
_geom_bond_atom_site_label_1
_geom_bond_atom_site_label_2
_geom_bond_distance
Co1 O1 2.1535(19)
Co1 O2 2.0377(17)
Co1 O6 1.9399(19)
Co1 O15 2.231(3)
Co1 O16 2.285(4)
Co1 N3 2.046(2)
Co2 Co3 2.9957(5)
Co2 O2 2.0252(16)
Co2 O7 2.0401(17)
Co2 O10 2.1438(19)
Co2 O13 2.160(2)
Co2 N1 2.067(2)
Co2 N4 2.058(2)
Co3 O3 2.0272(17)
Co3 O7 2.1078(18)
Co3 O10 2.0394(17)
Co3 O14 2.166(3)
Co3 N2 2.067(2)
Co3 N5 2.070(2)
Co4 O3 2.0164(17)
Co4 O4 2.181(2)
Co4 O11 1.913(2)
Co4 O18A 2.138(8)
Co4 O19B 2.114(12)
Co4 N6 2.034(2)
O1 C1 1.424(3)
O1 C2 1.376(3)
O2 C7 1.333(3)
O3 C15 1.323(3)
O4 C14 1.385(3)
O4 C16 1.428(4)
O5 C17 1.427(4)
O5 C18 1.368(4)
O6 C23 1.305(3)
O7 C31 1.326(3)
O8 C30 1.363(4)
O8 C32 1.419(4)
O9 C33 1.427(4)
O9 C34 1.359(4)
O10 C39 1.317(3)
O11 C47 1.305(4)
O12 C46 1.362(5)
O12 C48 1.425(4)
O13 C49 1.358(5)
O14 C50 1.337(5)
O15 N7 1.247(4)
O16 N7 1.204(4)
O17 N7 1.198(4)
O18A N8 1.227(7)
O18B N8 1.249(8)
O19A N8 1.221(8)
O19B N8 1.166(10)
O20 N8 1.197(4)
N1 N2 1.422(3)
N1 C8 1.278(3)
N2 C9 1.275(3)
N3 N4 1.419(3)
N3 C24 1.287(3)
N4 C25 1.282(3)
N5 N6 1.404(3)
N5 C40 1.278(4)
N6 C41 1.299(4)
C2 C3 1.364(4)
C2 C7 1.416(3)
C3 C4 1.388(5)
C4 C5 1.374(4)
C5 C6 1.412(4)
C6 C7 1.403(4)
C6 C8 1.461(3)
C9 C10 1.453(3)
C10 C11 1.411(4)
C10 C15 1.414(3)
C11 C12 1.370(4)
C12 C13 1.388(4)
C13 C14 1.365(4)
C14 C15 1.415(3)
C18 C19 1.367(4)
C18 C23 1.429(4)
C19 C20 1.395(5)
C20 C21 1.362(5)
C21 C22 1.401(4)
C22 C23 1.416(4)
C22 C24 1.433(4)
C25 C26 1.443(4)
C26 C27 1.417(4)
C26 C31 1.407(4)
C27 C28 1.370(5)
C28 C29 1.385(5)
C29 C30 1.379(4)
C30 C31 1.422(4)
C34 C35 1.375(4)
C34 C39 1.425(4)
C35 C36 1.397(5)
C36 C37 1.366(5)
C37 C38 1.413(4)
C38 C39 1.418(4)
C38 C40 1.442(4)
C41 C42 1.433(4)
C42 C43 1.415(4)
C42 C47 1.414(4)
C43 C44 1.369(5)
C44 C45 1.386(6)
C45 C46 1.368(5)
C46 C47 1.436(4)
